data_4300288
loop_
_publ_author_name
'Fortner, Kevin C.'
'Bigi, Julian P.'
'Brown, Seth N.'

_publ_section_title
;
 Six-Coordinate Titanium Complexes of a Tripodal Aminetris(phenoxide)
 Ligand: Synthesis, Structure, and Dynamics
;
_journal_coden_ASTM INOCAJ
_journal_issue 8
_journal_name_full 'Inorganic Chemistry'
_journal_page_first 2803
_journal_page_last 2814
_journal_paper_doi 10.1021/ic048403d
_journal_volume 44
_journal_year 2005
_chemical_formula_moiety {[N(CH2C6H2-t-Bu2O)3]Ti(O2P[OCH2Ph]2)}2.4CH2Cl2
_chemical_formula_sum 'C122 H168 Cl8 N2 O14 P2 Ti2'
_chemical_formula_weight 2327.92
_chemical_name_common Bis[Nitrilotris(3,5-di-tert-butyl-2-cresolato)]di(mu-dib
_space_group_IT_number 15
_symmetry_cell_setting monoclinic
_symmetry_space_group_name_Hall '-C 2yc'
_symmetry_space_group_name_H-M 'C 1 2/c 1'
_cell_angle_alpha 90.00
_cell_angle_beta 101.6600(10)
_cell_angle_gamma 90.00
_cell_formula_units_Z 4
_cell_length_a 27.0249(18)
_cell_length_b 13.5399(9)
_cell_length_c 34.491(2)
_cell_measurement_temperature 100(2)
_cell_volume 12360.2(14)
_diffrn_ambient_temperature 100(2)
_exptl_crystal_density_diffrn 1.251
_cod_duplicate_entry 4300818
_cod_data_source_file 4300288.cif
_cod_data_source_block 4300288
_cod_depositor_comments
;
The following automatic conversions were performed:
'_symmetry_cell_setting' value 'Monoclinic' changed to 'monoclinic'
according to '/home/saulius/struct/CIF-dictionaries/cif_core.dic'
dictionary named 'cif_core.dic' version 2.4.1 from 2010-06-29.

Automatic conversion script
Id: cif_fix_enum 1527 2010-12-29 10:47:43Z saulius 

 Adding full bibliography for
 /tmp/tmp-cod-update-bibliographies-8993/cifs/4300288.cif.
;
_cod_original_sg_symbol_H-M 'C 2/c'
_cod_database_code 4300288

loop_
_symmetry_equiv_pos_as_xyz
'x, y, z'
'-x, y, -z+1/2'
'x+1/2, y+1/2, z'
'-x+1/2, y+1/2, -z+1/2'
'-x, -y, -z'
'x, -y, z-1/2'
'-x+1/2, -y+1/2, -z'
'x+1/2, -y+1/2, z-1/2'

loop_
_atom_site_label
_atom_site_type_symbol
_atom_site_fract_x
_atom_site_fract_y
_atom_site_fract_z
_atom_site_U_iso_or_equiv
_atom_site_adp_type
_atom_site_occupancy
_atom_site_symmetry_multiplicity
_atom_site_calc_flag
_atom_site_refinement_flags
_atom_site_disorder_assembly
_atom_site_disorder_group
Ti Ti 0.04637(2) 1.05009(5) 0.073466(17) 0.02112(16) Uani 1 1 d . . .
P P 0.03489(3) 0.85480(6) 0.00957(2) 0.02110(19) Uani 1 1 d . . .
O1 O -0.01360(9) 1.01322(18) 0.08917(7) 0.0215(5) Uani 1 1 d . . .
O2 O 0.08264(9) 0.99422(18) 0.12026(7) 0.0218(5) Uani 1 1 d . . .
O3 O 0.10285(9) 1.1161(2) 0.06224(7) 0.0244(5) Uani 1 1 d . . .
O4 O 0.04770(11) 0.9344(3) 0.03931(10) 0.0547(11) Uani 1 1 d . B .
O5 O 0.00266(12) 1.1202(3) 0.02572(9) 0.0567(11) Uani 1 1 d . . .
O6 O 0.08402(14) 0.8150(2) -0.00253(10) 0.0498(9) Uani 1 1 d . B .
N N 0.04127(11) 1.1878(2) 0.10887(9) 0.0227(6) Uani 1 1 d . . .
C10 C -0.01169(13) 1.2060(3) 0.11421(11) 0.0270(7) Uani 1 1 d . . .
H10A H -0.0338 1.2147 0.0878 0.032 Uiso 1 1 calc R . .
H10B H -0.0123 1.2686 0.1290 0.032 Uiso 1 1 calc R . .
C11 C -0.03325(13) 1.1251(3) 0.13580(11) 0.0259(7) Uani 1 1 d . . .
C12 C -0.03464(12) 1.0295(3) 0.12101(10) 0.0223(6) Uani 1 1 d . . .
C13 C -0.05917(13) 0.9531(3) 0.13797(10) 0.0245(7) Uani 1 1 d . . .
C14 C -0.08036(15) 0.9792(3) 0.17041(11) 0.0324(8) Uani 1 1 d . . .
H14 H -0.0972 0.9291 0.1821 0.039 Uiso 1 1 calc R . .
C15 C -0.07835(17) 1.0736(3) 0.18663(13) 0.0376(9) Uani 1 1 d . A .
C16 C -0.05423(16) 1.1467(3) 0.16866(12) 0.0344(9) Uani 1 1 d . . .
H16 H -0.0521 1.2120 0.1789 0.041 Uiso 1 1 calc R . .
C20 C 0.07434(13) 1.1822(3) 0.14962(10) 0.0234(7) Uani 1 1 d . . .
H20A H 0.0547 1.1491 0.1672 0.028 Uiso 1 1 calc R . .
H20B H 0.0809 1.2506 0.1595 0.028 Uiso 1 1 calc R . .
C21 C 0.12474(13) 1.1301(3) 0.15430(9) 0.0219(6) Uani 1 1 d . . .
C22 C 0.12546(12) 1.0309(3) 0.14330(9) 0.0207(6) Uani 1 1 d . . .
C23 C 0.16859(13) 0.9718(3) 0.15665(10) 0.0241(7) Uani 1 1 d . . .
C24 C 0.21149(13) 1.0212(3) 0.17700(10) 0.0271(7) Uani 1 1 d . . .
H24 H 0.2413 0.9836 0.1859 0.033 Uiso 1 1 calc R . .
C25 C 0.21329(14) 1.1225(3) 0.18517(10) 0.0275(7) Uani 1 1 d . . .
C26 C 0.16899(14) 1.1756(3) 0.17449(10) 0.0263(7) Uani 1 1 d . . .
H26 H 0.1686 1.2438 0.1809 0.032 Uiso 1 1 calc R . .
C30 C 0.05548(14) 1.2770(3) 0.08776(11) 0.0278(7) Uani 1 1 d . . .
H30A H 0.0476 1.3369 0.1018 0.033 Uiso 1 1 calc R . .
H30B H 0.0344 1.2787 0.0607 0.033 Uiso 1 1 calc R . .
C31 C 0.11015(13) 1.2803(3) 0.08478(11) 0.0261(7) Uani 1 1 d . . .
C32 C 0.13166(13) 1.1978(3) 0.07043(10) 0.0233(7) Uani 1 1 d . . .
C33 C 0.18227(13) 1.2025(3) 0.06516(10) 0.0234(7) Uani 1 1 d . . .
C34 C 0.20874(14) 1.2906(3) 0.07616(11) 0.0279(7) Uani 1 1 d . . .
H34 H 0.2428 1.2943 0.0730 0.034 Uiso 1 1 calc R . .
C35 C 0.18828(14) 1.3734(3) 0.09156(12) 0.0309(8) Uani 1 1 d . . .
C36 C 0.13797(15) 1.3657(3) 0.09543(13) 0.0317(8) Uani 1 1 d . . .
H36 H 0.1224 1.4202 0.1056 0.038 Uiso 1 1 calc R . .
C110 C -0.06251(13) 0.8472(3) 0.12160(10) 0.0245(7) Uani 1 1 d . . .
C111 C -0.08709(14) 0.8479(3) 0.07757(11) 0.0301(8) Uani 1 1 d . . .
H11A H -0.0675 0.8904 0.0633 0.045 Uiso 1 1 calc R . .
H11B H -0.1217 0.8731 0.0742 0.045 Uiso 1 1 calc R . .
H11C H -0.0878 0.7805 0.0671 0.045 Uiso 1 1 calc R . .
C112 C -0.00920(15) 0.8033(3) 0.12765(13) 0.0346(8) Uani 1 1 d . . .
H11D H 0.0121 0.8456 0.1148 0.052 Uiso 1 1 calc R . .
H11E H -0.0109 0.7370 0.1160 0.052 Uiso 1 1 calc R . .
H11F H 0.0053 0.7991 0.1560 0.052 Uiso 1 1 calc R . .
C113 C -0.09502(16) 0.7797(3) 0.14213(13) 0.0337(8) Uani 1 1 d . . .
H11G H -0.0959 0.7132 0.1308 0.051 Uiso 1 1 calc R . .
H11H H -0.1294 0.8061 0.1382 0.051 Uiso 1 1 calc R . .
H11I H -0.0804 0.7767 0.1705 0.051 Uiso 1 1 calc R . .
C120 C -0.1018(2) 1.0935(4) 0.22299(15) 0.0518(14) Uani 1 1 d . . .
C121 C -0.1563(2) 1.0658(7) 0.2143(2) 0.0530(19) Uani 0.747(7) 1 d P A 1
H12A H -0.1600 0.9986 0.2035 0.079 Uiso 0.747(7) 1 calc PR A 1
H12B H -0.1752 1.1119 0.1949 0.079 Uiso 0.747(7) 1 calc PR A 1
H12C H -0.1694 1.0684 0.2388 0.079 Uiso 0.747(7) 1 calc PR A 1
C122 C -0.0925(3) 1.1950(5) 0.2395(2) 0.0435(15) Uani 0.747(7) 1 d P A 1
H12D H -0.0562 1.2091 0.2446 0.065 Uiso 0.747(7) 1 calc PR A 1
H12E H -0.1048 1.1998 0.2643 0.065 Uiso 0.747(7) 1 calc PR A 1
H12F H -0.1104 1.2430 0.2204 0.065 Uiso 0.747(7) 1 calc PR A 1
C123 C -0.0750(2) 1.0204(5) 0.25877(16) 0.0409(13) Uani 0.747(7) 1 d P A 1
H12G H -0.0798 0.9516 0.2501 0.061 Uiso 0.747(7) 1 calc PR A 1
H12H H -0.0903 1.0308 0.2819 0.061 Uiso 0.747(7) 1 calc PR A 1
H12I H -0.0388 1.0351 0.2658 0.061 Uiso 0.747(7) 1 calc PR A 1
C124 C -0.0742(9) 1.169(2) 0.2457(7) 0.0530(19) Uani 0.253(7) 1 d P A 2
H12J H -0.0539 1.2044 0.2296 0.079 Uiso 0.253(7) 1 calc PR A 2
H12K H -0.0519 1.1406 0.2689 0.079 Uiso 0.253(7) 1 calc PR A 2
H12L H -0.0977 1.2156 0.2543 0.079 Uiso 0.253(7) 1 calc PR A 2
C125 C -0.1336(8) 1.0252(15) 0.2337(6) 0.0435(15) Uani 0.253(7) 1 d P A 2
H12M H -0.1467 0.9824 0.2110 0.065 Uiso 0.253(7) 1 calc PR A 2
H12N H -0.1617 1.0589 0.2421 0.065 Uiso 0.253(7) 1 calc PR A 2
H12O H -0.1151 0.9852 0.2556 0.065 Uiso 0.253(7) 1 calc PR A 2
C126 C -0.1560(7) 1.1872(14) 0.2003(5) 0.0409(13) Uani 0.253(7) 1 d P A 2
H12P H -0.1411 1.2457 0.1904 0.061 Uiso 0.253(7) 1 calc PR A 2
H12Q H -0.1743 1.2071 0.2208 0.061 Uiso 0.253(7) 1 calc PR A 2
H12R H -0.1794 1.1554 0.1785 0.061 Uiso 0.253(7) 1 calc PR A 2
C210 C 0.16694(14) 0.8585(3) 0.15291(11) 0.0278(7) Uani 1 1 d . . .
C211 C 0.21853(16) 0.8113(3) 0.16935(14) 0.0398(10) Uani 1 1 d . . .
H21A H 0.2307 0.8331 0.1967 0.060 Uiso 1 1 calc R . .
H21B H 0.2427 0.8313 0.1531 0.060 Uiso 1 1 calc R . .
H21C H 0.2151 0.7392 0.1688 0.060 Uiso 1 1 calc R . .
C212 C 0.12992(15) 0.8201(3) 0.17806(12) 0.0318(8) Uani 1 1 d . . .
H21D H 0.1407 0.8431 0.2054 0.048 Uiso 1 1 calc R . .
H21E H 0.1296 0.7478 0.1776 0.048 Uiso 1 1 calc R . .
H21F H 0.0959 0.8451 0.1672 0.048 Uiso 1 1 calc R . .
C213 C 0.14951(16) 0.8216(3) 0.10995(12) 0.0329(8) Uani 1 1 d . . .
H21G H 0.1164 0.8498 0.0986 0.049 Uiso 1 1 calc R . .
H21H H 0.1471 0.7494 0.1099 0.049 Uiso 1 1 calc R . .
H21I H 0.1740 0.8421 0.0941 0.049 Uiso 1 1 calc R . .
C220 C 0.26393(15) 1.1693(4) 0.20550(11) 0.0372(9) Uani 1 1 d . . .
C221 C 0.30230(19) 1.1553(6) 0.17871(16) 0.0635(17) Uani 1 1 d . . .
H22A H 0.3067 1.0846 0.1743 0.095 Uiso 1 1 calc R . .
H22B H 0.3348 1.1841 0.1915 0.095 Uiso 1 1 calc R . .
H22C H 0.2899 1.1881 0.1533 0.095 Uiso 1 1 calc R . .
C222 C 0.28319(17) 1.1215(4) 0.24560(12) 0.0422(10) Uani 1 1 d . . .
H22D H 0.2872 1.0503 0.2421 0.063 Uiso 1 1 calc R . .
H22E H 0.2589 1.1331 0.2627 0.063 Uiso 1 1 calc R . .
H22F H 0.3159 1.1504 0.2578 0.063 Uiso 1 1 calc R . .
C223 C 0.2584(2) 1.2797(4) 0.21172(16) 0.0554(14) Uani 1 1 d . . .
H22G H 0.2459 1.3117 0.1861 0.083 Uiso 1 1 calc R . .
H22H H 0.2913 1.3076 0.2239 0.083 Uiso 1 1 calc R . .
H22I H 0.2344 1.2908 0.2291 0.083 Uiso 1 1 calc R . .
C310 C 0.20692(13) 1.1183(3) 0.04598(10) 0.0241(7) Uani 1 1 d . . .
C311 C 0.17842(14) 1.1099(4) 0.00278(11) 0.0341(9) Uani 1 1 d . . .
H31A H 0.1933 1.0569 -0.0105 0.051 Uiso 1 1 calc R . .
H31B H 0.1810 1.1725 -0.0109 0.051 Uiso 1 1 calc R . .
H31C H 0.1428 1.0949 0.0022 0.051 Uiso 1 1 calc R . .
C312 C 0.26285(14) 1.1373(3) 0.04578(12) 0.0308(8) Uani 1 1 d . . .
H31D H 0.2766 1.0813 0.0333 0.046 Uiso 1 1 calc R . .
H31E H 0.2816 1.1449 0.0731 0.046 Uiso 1 1 calc R . .
H31F H 0.2660 1.1977 0.0308 0.046 Uiso 1 1 calc R . .
C313 C 0.20391(14) 1.0204(3) 0.06769(12) 0.0299(8) Uani 1 1 d . . .
H31G H 0.2201 0.9682 0.0550 0.045 Uiso 1 1 calc R . .
H31H H 0.1684 1.0033 0.0665 0.045 Uiso 1 1 calc R . .
H31I H 0.2213 1.0272 0.0954 0.045 Uiso 1 1 calc R . .
C320 C 0.21852(16) 1.4693(3) 0.10126(15) 0.0382(9) Uani 1 1 d . . .
C321 C 0.2057(2) 1.5200(4) 0.1377(2) 0.0576(15) Uani 1 1 d . . .
H32A H 0.2254 1.5810 0.1433 0.086 Uiso 1 1 calc R . .
H32B H 0.2139 1.4757 0.1606 0.086 Uiso 1 1 calc R . .
H32C H 0.1695 1.5358 0.1327 0.086 Uiso 1 1 calc R . .
C322 C 0.2052(2) 1.5384(4) 0.0655(2) 0.0612(16) Uani 1 1 d . . .
H32D H 0.2243 1.6000 0.0711 0.092 Uiso 1 1 calc R . .
H32E H 0.1689 1.5529 0.0603 0.092 Uiso 1 1 calc R . .
H32F H 0.2138 1.5064 0.0422 0.092 Uiso 1 1 calc R . .
C323 C 0.27568(17) 1.4504(3) 0.11012(15) 0.0408(10) Uani 1 1 d . . .
H32G H 0.2937 1.5132 0.1159 0.061 Uiso 1 1 calc R . .
H32H H 0.2854 1.4195 0.0871 0.061 Uiso 1 1 calc R . .
H32I H 0.2845 1.4064 0.1330 0.061 Uiso 1 1 calc R . .
C40 C 0.11511(14) 0.8779(3) -0.02026(15) 0.0360(9) Uani 1 1 d . . .
H40A H 0.1361 0.9199 0.0001 0.043 Uiso 1 1 calc R B .
H40B H 0.0940 0.9214 -0.0400 0.043 Uiso 1 1 calc R . .
C41 C 0.14832(15) 0.8137(3) -0.04009(16) 0.0413(11) Uani 1 1 d . B .
C42 C 0.15161(16) 0.8301(3) -0.07902(16) 0.0421(10) Uani 1 1 d . . .
H42 H 0.1332 0.8828 -0.0933 0.050 Uiso 1 1 calc R B .
C43 C 0.1817(2) 0.7699(4) -0.0974(2) 0.0587(15) Uani 1 1 d . B .
H43 H 0.1835 0.7809 -0.1243 0.070 Uiso 1 1 calc R . .
C44 C 0.2088(3) 0.6943(4) -0.0763(2) 0.079(2) Uani 1 1 d . . .
H44 H 0.2294 0.6530 -0.0888 0.094 Uiso 1 1 calc R B .
C45 C 0.2064(3) 0.6781(5) -0.0375(2) 0.087(3) Uani 1 1 d . B .
H45 H 0.2251 0.6256 -0.0232 0.105 Uiso 1 1 calc R . .
C46 C 0.1762(2) 0.7387(4) -0.0187(2) 0.0653(18) Uani 1 1 d . . .
H46 H 0.1750 0.7284 0.0083 0.078 Uiso 1 1 calc R B .
O7 O 0.0259(2) 0.7700(3) 0.03699(16) 0.0271(10) Uani 0.583(3) 1 d P B 1
C50 C 0.0325(3) 0.6672(5) 0.0277(3) 0.0341(14) Uani 0.583(3) 1 d P B 1
H50A H 0.0604 0.6385 0.0476 0.041 Uiso 0.583(3) 1 calc PR B 1
H50B H 0.0415 0.6620 0.0014 0.041 Uiso 0.583(3) 1 calc PR B 1
C51 C -0.01526(14) 0.6113(3) 0.02777(18) 0.0346(12) Uani 0.583(3) 1 d PG B 1
C52 C -0.01168(17) 0.5130(4) 0.0401(2) 0.057(2) Uani 0.583(3) 1 d PG B 1
H52 H 0.0201 0.4848 0.0516 0.068 Uiso 0.583(3) 1 calc PR B 1
C53 C -0.0566(2) 0.4561(3) 0.0351(2) 0.073(3) Uani 0.583(3) 1 d PG B 1
H53 H -0.0557 0.3873 0.0406 0.087 Uiso 0.583(3) 1 calc PR B 1
C54 C -0.10037(17) 0.5035(4) 0.0223(2) 0.064(2) Uani 0.583(3) 1 d PG B 1
H54 H -0.1302 0.4675 0.0235 0.077 Uiso 0.583(3) 1 calc PR B 1
C55 C -0.10725(14) 0.5980(4) 0.00769(19) 0.0501(17) Uani 0.583(3) 1 d PG B 1
H55 H -0.1395 0.6246 -0.0034 0.060 Uiso 0.583(3) 1 calc PR B 1
C56 C -0.06286(17) 0.6506(3) 0.01065(16) 0.0350(12) Uani 0.583(3) 1 d PG B 1
H56 H -0.0645 0.7161 0.0007 0.042 Uiso 0.583(3) 1 calc PR B 1
O71 O 0.0027(2) 0.7574(4) 0.01934(19) 0.0191(11) Uani 0.417(3) 1 d P B 2
C60 C 0.0292(4) 0.6866(7) 0.0485(4) 0.0341(14) Uani 0.417(3) 1 d P B 2
H60A H 0.0444 0.7215 0.0733 0.041 Uiso 0.417(3) 1 calc PR B 2
H60B H 0.0567 0.6542 0.0381 0.041 Uiso 0.417(3) 1 calc PR B 2
C61 C -0.0077(2) 0.6103(5) 0.0568(2) 0.0346(12) Uani 0.417(3) 1 d PG B 2
C62 C 0.0017(2) 0.5509(6) 0.0901(2) 0.057(2) Uani 0.417(3) 1 d PG B 2
H62 H 0.0340 0.5564 0.1070 0.068 Uiso 0.417(3) 1 calc PR B 2
C63 C -0.0296(3) 0.4884(6) 0.1002(2) 0.073(3) Uani 0.417(3) 1 d PG B 2
H63 H -0.0227 0.4576 0.1255 0.087 Uiso 0.417(3) 1 calc PR B 2
C64 C -0.0726(3) 0.4685(6) 0.0734(3) 0.064(2) Uani 0.417(3) 1 d PG B 2
H64 H -0.0931 0.4136 0.0770 0.077 Uiso 0.417(3) 1 calc PR B 2
C65 C -0.0851(2) 0.5245(6) 0.0435(2) 0.0501(17) Uani 0.417(3) 1 d PG B 2
H65 H -0.1187 0.5151 0.0293 0.060 Uiso 0.417(3) 1 calc PR B 2
C66 C -0.0583(3) 0.5975(5) 0.02766(18) 0.0350(12) Uani 0.417(3) 1 d PG B 2
H66 H -0.0693 0.6324 0.0035 0.042 Uiso 0.417(3) 1 calc PR B 2
C1 C 0.0000 0.8087(14) 0.2500 0.122(6) Uani 1 2 d S . .
H1A H -0.0099 0.8511 0.2263 0.147 Uiso 0.50 1 calc PR . .
H1B H 0.0099 0.8511 0.2737 0.147 Uiso 0.50 1 calc PR . .
Cl1 Cl 0.05273(15) 0.7223(3) 0.24444(9) 0.1412(11) Uani 1 1 d . . .
C2 C 0.1296(8) 0.5741(9) -0.1626(7) 0.115(10) Uani 0.50 1 d P . .
H2A H 0.1629 0.5432 -0.1523 0.138 Uiso 0.50 1 calc PR . .
H2B H 0.1316 0.6427 -0.1722 0.138 Uiso 0.50 1 calc PR . .
Cl21 Cl 0.0999(12) 0.5576(16) -0.1476(12) 0.59(4) Uani 0.50 1 d P . .
Cl22 Cl 0.089(2) 0.509(4) -0.1855(17) 0.79(5) Uani 0.50 1 d P . .
C3 C 0.0405(18) 0.473(2) 0.1898(17) 0.31(3) Uani 0.583(3) 1 d P B 1
H3A H 0.0342 0.4418 0.1633 0.376 Uiso 0.583(3) 1 calc PR B 1
H3B H 0.0319 0.5436 0.1841 0.376 Uiso 0.583(3) 1 calc PR B 1
Cl31 Cl -0.0274(6) 0.4260(7) 0.2097(3) 0.283(8) Uani 0.583(3) 1 d P . 1
Cl32 Cl 0.0975(9) 0.4799(17) 0.1976(9) 0.65(3) Uani 0.583(3) 1 d P B 1
C4 C 0.0975(9) 0.4799(17) 0.1976(9) 0.65(3) Uani 0.417(3) 1 d P B 2
H4A H 0.1228 0.5336 0.1999 0.784 Uiso 0.417(3) 1 calc PR B 2
H4B H 0.0811 0.4873 0.2206 0.784 Uiso 0.417(3) 1 calc PR B 2
Cl41 Cl 0.1086(2) 0.4460(4) 0.20039(17) 0.0874(16) Uani 0.417(3) 1 d P B 2
Cl42 Cl 0.0328(4) 0.5232(5) 0.14040(17) 0.136(3) Uani 0.417(3) 1 d P B 2

loop_
_atom_site_aniso_label
_atom_site_aniso_U_11
_atom_site_aniso_U_22
_atom_site_aniso_U_33
_atom_site_aniso_U_23
_atom_site_aniso_U_13
_atom_site_aniso_U_12
Ti 0.0155(3) 0.0337(3) 0.0150(3) -0.0034(2) 0.0053(2) -0.0032(2)
P 0.0279(4) 0.0189(4) 0.0181(4) 0.0007(3) 0.0086(3) 0.0046(3)
O1 0.0189(11) 0.0295(12) 0.0175(10) -0.0016(9) 0.0072(9) -0.0001(9)
O2 0.0170(10) 0.0261(12) 0.0221(11) -0.0033(9) 0.0035(9) -0.0032(9)
O3 0.0194(11) 0.0373(14) 0.0184(11) -0.0022(10) 0.0080(9) -0.0052(10)
O4 0.0264(14) 0.092(3) 0.0512(19) -0.0505(19) 0.0214(14) -0.0244(16)
O5 0.0285(15) 0.118(3) 0.0198(13) 0.0207(17) -0.0051(11) -0.0267(18)
O6 0.069(2) 0.0392(17) 0.056(2) 0.0211(15) 0.0467(18) 0.0314(16)
N 0.0195(13) 0.0269(14) 0.0230(13) 0.0031(11) 0.0073(11) -0.0005(11)
C10 0.0236(16) 0.0293(18) 0.0316(18) 0.0002(14) 0.0138(14) 0.0019(13)
C11 0.0224(16) 0.0312(18) 0.0272(17) -0.0039(14) 0.0123(13) -0.0015(13)
C12 0.0195(15) 0.0309(17) 0.0187(14) -0.0001(12) 0.0090(12) -0.0008(12)
C13 0.0221(15) 0.0325(18) 0.0207(15) -0.0022(13) 0.0084(12) -0.0032(13)
C14 0.0324(19) 0.043(2) 0.0262(18) -0.0038(15) 0.0167(15) -0.0108(16)
C15 0.038(2) 0.047(2) 0.035(2) -0.0139(18) 0.0245(17) -0.0122(18)
C16 0.036(2) 0.035(2) 0.039(2) -0.0115(16) 0.0230(17) -0.0085(16)
C20 0.0278(17) 0.0248(16) 0.0188(15) -0.0033(12) 0.0076(12) -0.0013(13)
C21 0.0235(16) 0.0280(17) 0.0147(14) 0.0012(12) 0.0052(12) -0.0027(13)
C22 0.0195(15) 0.0278(16) 0.0151(14) 0.0014(12) 0.0041(11) -0.0047(12)
C23 0.0235(16) 0.0309(18) 0.0187(15) 0.0041(13) 0.0062(12) -0.0024(13)
C24 0.0193(15) 0.043(2) 0.0180(15) 0.0077(14) 0.0011(12) -0.0020(14)
C25 0.0254(17) 0.042(2) 0.0149(14) 0.0041(13) 0.0026(12) -0.0085(15)
C26 0.0307(18) 0.0321(18) 0.0157(14) 0.0001(13) 0.0042(13) -0.0076(14)
C30 0.0246(17) 0.0299(18) 0.0305(18) 0.0112(14) 0.0092(14) 0.0041(14)
C31 0.0214(16) 0.0290(17) 0.0295(17) 0.0101(14) 0.0087(13) 0.0020(13)
C32 0.0206(15) 0.0315(17) 0.0177(14) 0.0054(12) 0.0040(12) -0.0029(13)
C33 0.0212(15) 0.0287(17) 0.0209(15) 0.0054(13) 0.0060(12) 0.0010(13)
C34 0.0228(16) 0.0291(18) 0.0324(18) 0.0068(14) 0.0066(14) -0.0015(13)
C35 0.0270(18) 0.0272(18) 0.040(2) 0.0084(15) 0.0104(15) -0.0016(14)
C36 0.0289(18) 0.0269(18) 0.042(2) 0.0081(15) 0.0141(16) 0.0033(14)
C110 0.0237(16) 0.0271(17) 0.0236(16) 0.0003(13) 0.0066(13) -0.0025(13)
C111 0.0260(17) 0.040(2) 0.0249(17) -0.0052(15) 0.0076(14) -0.0057(15)
C112 0.0250(18) 0.032(2) 0.046(2) 0.0061(17) 0.0060(16) 0.0007(15)
C113 0.0322(19) 0.034(2) 0.037(2) -0.0007(16) 0.0127(16) -0.0092(16)
C120 0.055(3) 0.068(3) 0.044(2) -0.028(2) 0.037(2) -0.027(2)
C121 0.032(3) 0.094(6) 0.039(3) -0.024(3) 0.022(3) -0.011(3)
C122 0.052(4) 0.049(4) 0.038(3) -0.013(3) 0.029(3) -0.003(3)
C123 0.053(3) 0.049(3) 0.025(2) -0.007(2) 0.019(2) -0.009(3)
C124 0.032(3) 0.094(6) 0.039(3) -0.024(3) 0.022(3) -0.011(3)
C125 0.052(4) 0.049(4) 0.038(3) -0.013(3) 0.029(3) -0.003(3)
C126 0.053(3) 0.049(3) 0.025(2) -0.007(2) 0.019(2) -0.009(3)
C210 0.0239(16) 0.0298(18) 0.0308(18) 0.0072(14) 0.0080(14) 0.0043(13)
C211 0.030(2) 0.040(2) 0.050(2) 0.0117(19) 0.0099(18) 0.0124(17)
C212 0.0279(18) 0.0335(19) 0.035(2) 0.0089(16) 0.0086(15) -0.0002(15)
C213 0.037(2) 0.0261(18) 0.038(2) 0.0008(15) 0.0137(17) 0.0015(15)
C220 0.0291(19) 0.056(3) 0.0230(17) 0.0014(17) -0.0021(15) -0.0168(18)
C221 0.036(2) 0.115(5) 0.041(3) -0.012(3) 0.012(2) -0.038(3)
C222 0.031(2) 0.062(3) 0.0273(19) -0.0002(19) -0.0072(16) -0.0073(19)
C223 0.057(3) 0.052(3) 0.047(3) 0.004(2) -0.014(2) -0.030(2)
C310 0.0191(15) 0.0338(18) 0.0212(15) 0.0003(13) 0.0082(12) -0.0024(13)
C311 0.0243(17) 0.058(3) 0.0206(16) -0.0004(16) 0.0074(14) -0.0081(17)
C312 0.0241(17) 0.038(2) 0.0328(19) -0.0003(15) 0.0114(14) -0.0020(15)
C313 0.0287(18) 0.0318(19) 0.0334(19) 0.0010(15) 0.0162(15) 0.0026(14)
C320 0.034(2) 0.0262(19) 0.056(3) 0.0061(17) 0.0142(19) -0.0038(15)
C321 0.053(3) 0.035(2) 0.094(4) -0.018(3) 0.037(3) -0.010(2)
C322 0.049(3) 0.042(3) 0.088(4) 0.028(3) 0.002(3) -0.013(2)
C323 0.035(2) 0.035(2) 0.052(3) -0.0028(19) 0.0088(19) -0.0090(17)
C40 0.0215(17) 0.0228(17) 0.067(3) -0.0077(17) 0.0155(18) -0.0003(13)
C41 0.0263(19) 0.0278(19) 0.079(3) 0.005(2) 0.033(2) 0.0035(15)
C42 0.030(2) 0.033(2) 0.069(3) 0.007(2) 0.026(2) 0.0042(16)
C43 0.057(3) 0.046(3) 0.090(4) 0.013(3) 0.053(3) 0.013(2)
C44 0.085(4) 0.056(3) 0.123(6) 0.039(3) 0.087(4) 0.038(3)
C45 0.095(5) 0.064(4) 0.130(6) 0.054(4) 0.090(5) 0.055(4)
C46 0.064(3) 0.056(3) 0.094(4) 0.037(3) 0.059(3) 0.031(3)
O7 0.033(3) 0.022(2) 0.029(3) 0.0054(18) 0.014(2) 0.0037(19)
C50 0.030(2) 0.017(3) 0.055(5) 0.004(3) 0.010(3) 0.004(2)
C51 0.032(3) 0.023(2) 0.050(3) 0.005(3) 0.010(3) 0.004(2)
C52 0.044(4) 0.038(3) 0.094(6) 0.028(4) 0.026(4) 0.009(3)
C53 0.065(5) 0.041(4) 0.115(8) 0.027(4) 0.026(5) 0.002(4)
C54 0.053(4) 0.049(4) 0.097(7) 0.021(4) 0.032(5) -0.006(3)
C55 0.044(4) 0.051(4) 0.054(4) -0.009(3) 0.008(3) -0.007(3)
C56 0.039(3) 0.030(3) 0.040(3) -0.004(2) 0.017(3) -0.003(2)
O71 0.011(3) 0.026(3) 0.019(3) 0.000(2) 0.000(2) -0.002(2)
C60 0.030(2) 0.017(3) 0.055(5) 0.004(3) 0.010(3) 0.004(2)
C61 0.032(3) 0.023(2) 0.050(3) 0.005(3) 0.010(3) 0.004(2)
C62 0.044(4) 0.038(3) 0.094(6) 0.028(4) 0.026(4) 0.009(3)
C63 0.065(5) 0.041(4) 0.115(8) 0.027(4) 0.026(5) 0.002(4)
C64 0.053(4) 0.049(4) 0.097(7) 0.021(4) 0.032(5) -0.006(3)
C65 0.044(4) 0.051(4) 0.054(4) -0.009(3) 0.008(3) -0.007(3)
C66 0.039(3) 0.030(3) 0.040(3) -0.004(2) 0.017(3) -0.003(2)
C1 0.092(9) 0.209(17) 0.055(6) 0.000 -0.011(6) 0.000
Cl1 0.157(3) 0.175(3) 0.0924(18) 0.0058(18) 0.0267(18) 0.009(2)
C2 0.109(13) 0.023(5) 0.163(18) -0.007(7) -0.095(13) 0.004(6)
Cl21 0.57(4) 0.31(2) 1.10(8) -0.39(4) 0.67(6) -0.20(3)
Cl22 0.89(9) 0.70(7) 0.90(10) 0.50(7) 0.45(7) 0.56(7)
C3 0.37(6) 0.13(2) 0.52(8) -0.13(4) 0.30(6) -0.10(3)
Cl31 0.52(2) 0.154(7) 0.198(8) -0.047(6) 0.124(11) -0.160(11)
Cl32 0.55(3) 0.58(3) 1.00(5) -0.53(4) 0.58(4) -0.45(3)
C4 0.55(3) 0.58(3) 1.00(5) -0.53(4) 0.58(4) -0.45(3)
Cl41 0.087(3) 0.084(3) 0.099(3) -0.050(3) 0.036(3) -0.038(2)
Cl42 0.249(9) 0.083(3) 0.079(3) 0.000(3) 0.037(4) 0.086(5)

loop_
_geom_bond_atom_site_label_1
_geom_bond_atom_site_label_2
_geom_bond_distance
_geom_bond_site_symmetry_2
_geom_bond_publ_flag
Ti O2 1.870(2) . ?
Ti O3 1.875(2) . ?
Ti O1 1.877(2) . ?
Ti O4 1.964(3) . ?
Ti O5 2.055(3) . ?
Ti N 2.249(3) . ?
P O5 1.458(3) 5_575 ?
P O4 1.480(3) . ?
P O7 1.538(4) . ?
P O6 1.565(3) . ?
P O71 1.652(6) . ?
O1 C12 1.353(4) . ?
O2 C22 1.359(4) . ?
O3 C32 1.349(4) . ?
O5 P 1.458(3) 5_575 ?
O6 C40 1.419(5) . ?
N C30 1.500(4) . ?
N C10 1.500(4) . ?
N C20 1.507(4) . ?
C10 C11 1.507(5) . ?
C11 C12 1.389(5) . ?
C11 C16 1.397(5) . ?
C12 C13 1.417(5) . ?
C13 C14 1.401(5) . ?
C13 C110 1.537(5) . ?
C14 C15 1.392(6) . ?
C15 C16 1.397(6) . ?
C15 C120 1.539(5) . ?
C20 C21 1.514(5) . ?
C21 C22 1.396(5) . ?
C21 C26 1.399(5) . ?
C22 C23 1.413(5) . ?
C23 C24 1.398(5) . ?
C23 C210 1.539(5) . ?
C24 C25 1.399(6) . ?
C25 C26 1.381(5) . ?
C25 C220 1.542(5) . ?
C30 C31 1.502(5) . ?
C31 C36 1.388(5) . ?
C31 C32 1.396(5) . ?
C32 C33 1.417(5) . ?
C33 C34 1.403(5) . ?
C33 C310 1.537(5) . ?
C34 C35 1.401(6) . ?
C35 C36 1.397(5) . ?
C35 C320 1.535(6) . ?
C110 C111 1.529(5) . ?
C110 C112 1.534(5) . ?
C110 C113 1.536(5) . ?
C120 C125 1.363(19) . ?
C120 C124 1.41(3) . ?
C120 C122 1.489(8) . ?
C120 C121 1.490(8) . ?
C120 C123 1.633(9) . ?
C120 C126 1.98(2) . ?
C210 C211 1.535(5) . ?
C210 C212 1.541(5) . ?
C210 C213 1.545(6) . ?
C220 C222 1.520(6) . ?
C220 C223 1.522(7) . ?
C220 C221 1.534(7) . ?
C310 C313 1.532(5) . ?
C310 C312 1.534(5) . ?
C310 C311 1.537(5) . ?
C320 C322 1.531(7) . ?
C320 C321 1.534(7) . ?
C320 C323 1.534(6) . ?
C40 C41 1.509(5) . ?
C41 C42 1.381(7) . ?
C41 C46 1.386(7) . ?
C42 C43 1.390(6) . ?
C43 C44 1.378(8) . ?
C44 C45 1.374(10) . ?
C45 C46 1.403(7) . ?
O7 C50 1.448(8) . ?
C50 C51 1.498(8) . ?
C51 C52 1.3946 . ?
C51 C56 1.4071 . ?
C52 C53 1.4184 . ?
C53 C54 1.3397 . ?
C54 C55 1.3741 . ?
C55 C56 1.3809 . ?
O71 C60 1.468(12) . ?
C60 C61 1.504(11) . ?
C61 C62 1.3830 . ?
C61 C66 1.5332 . ?
C62 C63 1.2917 . ?
C62 Cl42 1.808(9) . ?
C63 C64 1.3587 . ?
C63 Cl42 2.009(13) . ?
C64 C65 1.2689 . ?
C65 C66 1.4008 . ?
C1 Cl1 1.883(12) . ?
C1 Cl1 1.883(12) 2 ?
C2 Cl21 1.06(3) . ?
C2 Cl22 1.50(8) . ?
Cl21 Cl22 1.44(8) . ?
Cl22 Cl31 1.92(4) 5_565 ?
C3 Cl32 1.51(5) . ?
C3 Cl31 2.18(4) . ?
Cl31 Cl22 1.92(4) 5_565 ?
